data_1531022
loop_
_publ_author_name
'Zhukhlistov, A.P.'
'Zvyagin, B.B.'
'Pavlishin, V.I.'
'Lazarenko, E.K.'

_publ_section_title
;
 Refinement of the crystal structure of ferrous celadonite
;
_journal_name_full Kristallografiya
_journal_page_first 498
_journal_page_last 504
_journal_volume 22
_journal_year 1977
_chemical_formula_sum 'Fe1.5 H2 K Mg0.5 O12 Si4'
_chemical_name_systematic 'K ((Fe1.5 Mg0.5) Si4 O10) (O H)2'
_space_group_IT_number 12
_symmetry_space_group_name_Hall '-C 2y'
_symmetry_space_group_name_H-M 'C 1 2/m 1'
_cell_angle_alpha 90
_cell_angle_beta 100.58
_cell_angle_gamma 90
_cell_formula_units_Z 2
_cell_length_a 5.23
_cell_length_b 9.05
_cell_length_c 10.15
_cell_volume 472.247
_citation_journal_id_ASTM KRISAJ
_cod_data_source_file Zhukhlistov_KRISAJ_1977_158.cif
_cod_data_source_block H2Fe1.5K1Mg0.5O12Si4
_cod_original_cell_volume 472.2474
_cod_original_formula_sum 'H2 Fe1.5 K1 Mg0.5 O12 Si4'
_cod_database_code 1531022

loop_
_symmetry_equiv_pos_as_xyz
x,y,z
-x,y,-z
-x,-y,-z
x,-y,z
x+1/2,y+1/2,z
-x+1/2,y+1/2,-z
-x+1/2,-y+1/2,-z
x+1/2,-y+1/2,z

loop_
_atom_site_label
_atom_site_type_symbol
_atom_site_fract_x
_atom_site_fract_y
_atom_site_fract_z
_atom_site_occupancy
_atom_site_U_iso_or_equiv
O3 O-2 0.187 0.254 0.338 1 0.0
O4 O-2 0.445 0.5 0.338 1 0.0
Fe2 Fe+2 0.5 0.1648 0 0.2 0.0
Si1 Si+4 0.421 0.3326 0.275 1 0.0
O1 O-2 0.367 0.324 0.111 1 0.0
O2 O-2 0.386 0 0.116 1 0.0
Mg1 Mg+2 0.5 0.1648 0 0.25 0.0
Fe1 Fe+3 0.5 0.1648 0 0.55 0.0
K1 K+1 0.5 0 0.5 1 0.0
